data_4089176
loop_
_publ_author_name
'Elser, Iris'
'Frey, Wolfgang'
'Wurst, Klaus'
'Buchmeiser, Michael R.'

_publ_section_title
;
 Molybdenum Imido Alkylidene Complexes Containing N- and C-Chelating
 N-Heterocyclic Carbenes
;
_journal_issue 24
_journal_name_full Organometallics
_journal_page_first 4106
_journal_paper_doi 10.1021/acs.organomet.6b00835
_journal_volume 35
_journal_year 2016
_chemical_formula_moiety 'C38 H40 F6 Mo N4 O6 S2, 2(C H2 Cl2)'
_chemical_formula_sum 'C40 H44 Cl4 F6 Mo N4 O6 S2'
_chemical_formula_weight 1092.65
_space_group_IT_number 14
_space_group_name_Hall '-P 2yn'
_space_group_name_H-M_alt 'P 1 21/n 1'
_symmetry_cell_setting monoclinic
_symmetry_space_group_name_Hall '-P 2yn'
_symmetry_space_group_name_H-M 'P 1 21/n 1'
_atom_sites_solution_hydrogens geom
_atom_sites_solution_primary direct
_atom_sites_solution_secondary difmap
_audit_creation_method SHELXL-97
_cell_angle_alpha 90.00
_cell_angle_beta 115.329(2)
_cell_angle_gamma 90.00
_cell_formula_units_Z 4
_cell_length_a 16.6553(8)
_cell_length_b 16.0357(7)
_cell_length_c 18.7868(9)
_cell_measurement_reflns_used 8592
_cell_measurement_temperature 100(2)
_cell_measurement_theta_max 28.30
_cell_measurement_theta_min 1.75
_cell_volume 4535.2(4)
_computing_cell_refinement 'Bruker APEXII Software Suite, 2008'
_computing_data_collection 'Bruker APEXII Software Suite, 2008'
_computing_data_reduction 'Bruker APEXII Software Suite, 2008'
_computing_structure_refinement 'SHELXL-97 (Sheldrick, 1997)'
_computing_structure_solution 'SHELXS-97 (Sheldrick, 1990)'
_diffrn_ambient_temperature 100(2)
_diffrn_measured_fraction_theta_full 0.996
_diffrn_measured_fraction_theta_max 0.996
_diffrn_measurement_device_type 'Bruker Kappa APEXII Duo'
_diffrn_measurement_method 'Omega + Phi Scans'
_diffrn_radiation_monochromator Triumph
_diffrn_radiation_source 'fine-focus sealed tube'
_diffrn_radiation_type MoK\a
_diffrn_radiation_wavelength 0.71073
_diffrn_reflns_av_R_equivalents 0.0492
_diffrn_reflns_av_sigmaI/netI 0.0482
_diffrn_reflns_limit_h_max 20
_diffrn_reflns_limit_h_min -22
_diffrn_reflns_limit_k_max 21
_diffrn_reflns_limit_k_min -21
_diffrn_reflns_limit_l_max 24
_diffrn_reflns_limit_l_min -24
_diffrn_reflns_number 51778
_diffrn_reflns_theta_full 28.30
_diffrn_reflns_theta_max 28.30
_diffrn_reflns_theta_min 1.75
_diffrn_standards_decay_% 0
_diffrn_standards_interval_count 0
_diffrn_standards_number 0
_exptl_absorpt_coefficient_mu 0.692
_exptl_absorpt_correction_T_max 0.7457
_exptl_absorpt_correction_T_min 0.6884
_exptl_absorpt_correction_type multi-scan
_exptl_absorpt_process_details 'Blessing, 1995'
_exptl_crystal_colour yellow
_exptl_crystal_density_diffrn 1.600
_exptl_crystal_density_method 'not measured'
_exptl_crystal_description prism
_exptl_crystal_F_000 2224
_exptl_crystal_size_max 0.19
_exptl_crystal_size_mid 0.19
_exptl_crystal_size_min 0.12
_refine_diff_density_max 1.076
_refine_diff_density_min -1.307
_refine_diff_density_rms '0.087 2)'
_refine_ls_extinction_method none
_refine_ls_goodness_of_fit_ref 1.045
_refine_ls_hydrogen_treatment constr
_refine_ls_matrix_type full
_refine_ls_number_parameters 575
_refine_ls_number_reflns 11210
_refine_ls_number_restraints 0
_refine_ls_restrained_S_all 1.045
_refine_ls_R_factor_all 0.0589
_refine_ls_R_factor_gt 0.0372
_refine_ls_shift/su_max 0.001
_refine_ls_shift/su_mean 0.000
_refine_ls_structure_factor_coef Fsqd
_refine_ls_weighting_details 'calc w=1/[\s^2^(Fo^2^)+(0.0364P)^2^+2.5201P] where P=(Fo^2^+2Fc^2^)/3'
_refine_ls_weighting_scheme calc
_refine_ls_wR_factor_gt 0.0808
_refine_ls_wR_factor_ref 0.0863
_reflns_number_gt 8592
_reflns_number_total 11210
_reflns_threshold_expression >2sigma(I)
_cod_data_source_file om6b00835_si_003.cif
_cod_data_source_block buch146_(compound_1)
_cod_original_sg_symbol_H-M 'P 21/n'
_cod_database_code 4089176

loop_
_symmetry_equiv_pos_as_xyz
'x, y, z'
'-x+1/2, y+1/2, -z+1/2'
'-x, -y, -z'
'x-1/2, -y-1/2, z-1/2'

loop_
_atom_site_label
_atom_site_type_symbol
_atom_site_fract_x
_atom_site_fract_y
_atom_site_fract_z
_atom_site_U_iso_or_equiv
_atom_site_adp_type
_atom_site_occupancy
_atom_site_symmetry_multiplicity
_atom_site_calc_flag
_atom_site_refinement_flags
Mo1 Mo 0.597803(13) 0.238574(11) 0.397273(11) 0.01005(5) Uani 1 1 d .
S1 S 0.46538(4) 0.40420(3) 0.29931(3) 0.01419(12) Uani 1 1 d .
F1 F 0.33737(10) 0.41349(9) 0.34600(10) 0.0296(4) Uani 1 1 d .
N1 N 0.65976(13) 0.04258(11) 0.45146(11) 0.0130(4) Uani 1 1 d .
O1 O 0.50273(10) 0.33897(9) 0.35999(9) 0.0148(3) Uani 1 1 d .
C1 C 0.66136(14) 0.12605(13) 0.46565(13) 0.0113(4) Uani 1 1 d .
S2 S 0.37656(4) 0.15909(4) 0.31879(3) 0.01438(12) Uani 1 1 d .
O2 O 0.53043(11) 0.46351(10) 0.30040(10) 0.0206(4) Uani 1 1 d .
F2 F 0.44916(11) 0.49313(10) 0.40897(10) 0.0362(4) Uani 1 1 d .
N2 N 0.70541(12) 0.13164(11) 0.54560(11) 0.0128(4) Uani 1 1 d .
C2 C 0.70165(16) -0.00179(15) 0.52152(14) 0.0173(5) Uani 1 1 d .
H2 H 0.7091 -0.0605 0.5267 0.021 Uiso 1 1 calc R
O3 O 0.40369(11) 0.37492(10) 0.22359(10) 0.0196(4) Uani 1 1 d .
F3 F 0.35708(11) 0.52392(10) 0.29056(11) 0.0375(4) Uani 1 1 d .
N3 N 0.56490(12) 0.25210(11) 0.51000(11) 0.0129(4) Uani 1 1 d .
C3 C 0.72959(16) 0.05432(14) 0.58049(14) 0.0164(5) Uani 1 1 d .
H3 H 0.7599 0.0429 0.6353 0.020 Uiso 1 1 calc R
F4 F 0.38870(9) 0.17253(10) 0.18428(8) 0.0270(3) Uani 1 1 d .
N4 N 0.69157(12) 0.30061(11) 0.43823(11) 0.0124(4) Uani 1 1 d .
O4 O 0.47473(10) 0.16402(9) 0.35718(9) 0.0141(3) Uani 1 1 d .
C4 C 0.62146(15) -0.00230(13) 0.37715(13) 0.0133(5) Uani 1 1 d .
F5 F 0.26896(9) 0.11381(9) 0.17590(8) 0.0243(3) Uani 1 1 d .
O5 O 0.33275(11) 0.23826(10) 0.30373(10) 0.0202(4) Uani 1 1 d .
C5 C 0.67026(15) -0.00852(13) 0.33295(13) 0.0130(5) Uani 1 1 d .
F6 F 0.39265(12) 0.04653(10) 0.22441(10) 0.0421(5) Uani 1 1 d .
O6 O 0.34287(12) 0.09528(11) 0.35167(11) 0.0257(4) Uani 1 1 d .
C6 C 0.63452(15) -0.05755(14) 0.26495(14) 0.0149(5) Uani 1 1 d .
H6 H 0.6657 -0.0617 0.2330 0.018 Uiso 1 1 calc R
C7 C 0.55482(16) -0.10041(14) 0.24255(14) 0.0153(5) Uani 1 1 d .
C8 C 0.51069(15) -0.09523(14) 0.29064(14) 0.0156(5) Uani 1 1 d .
H8 H 0.4570 -0.1255 0.2766 0.019 Uiso 1 1 calc R
C9 C 0.54290(16) -0.04680(14) 0.35903(14) 0.0146(5) Uani 1 1 d .
C10 C 0.75999(16) 0.03143(15) 0.35899(14) 0.0185(5) Uani 1 1 d .
H10A H 0.7545 0.0919 0.3631 0.028 Uiso 1 1 calc R
H10B H 0.7836 0.0195 0.3204 0.028 Uiso 1 1 calc R
H10C H 0.8005 0.0090 0.4104 0.028 Uiso 1 1 calc R
C11 C 0.51769(17) -0.15280(15) 0.16837(14) 0.0209(5) Uani 1 1 d .
H11A H 0.5142 -0.2112 0.1822 0.031 Uiso 1 1 calc R
H11B H 0.5567 -0.1483 0.1415 0.031 Uiso 1 1 calc R
H11C H 0.4582 -0.1328 0.1334 0.031 Uiso 1 1 calc R
C12 C 0.49598(17) -0.04595(15) 0.41172(15) 0.0210(5) Uani 1 1 d .
H12A H 0.5263 -0.0838 0.4562 0.032 Uiso 1 1 calc R
H12B H 0.4344 -0.0643 0.3819 0.032 Uiso 1 1 calc R
H12C H 0.4966 0.0107 0.4314 0.032 Uiso 1 1 calc R
C13 C 0.71733(15) 0.20810(14) 0.59168(13) 0.0135(5) Uani 1 1 d .
H13A H 0.7474 0.2506 0.5734 0.016 Uiso 1 1 calc R
H13B H 0.7558 0.1963 0.6478 0.016 Uiso 1 1 calc R
C14 C 0.62965(15) 0.24188(13) 0.58379(13) 0.0125(4) Uani 1 1 d .
C15 C 0.61699(16) 0.26188(14) 0.65026(14) 0.0170(5) Uani 1 1 d .
H15 H 0.6637 0.2545 0.7014 0.020 Uiso 1 1 calc R
C16 C 0.53547(17) 0.29273(16) 0.64104(15) 0.0215(5) Uani 1 1 d .
H16 H 0.5258 0.3078 0.6856 0.026 Uiso 1 1 calc R
C17 C 0.46875(17) 0.30121(15) 0.56621(15) 0.0202(5) Uani 1 1 d .
H17 H 0.4119 0.3210 0.5586 0.024 Uiso 1 1 calc R
C18 C 0.48531(16) 0.28053(14) 0.50200(15) 0.0162(5) Uani 1 1 d .
H18 H 0.4389 0.2866 0.4505 0.019 Uiso 1 1 calc R
C19 C 0.76614(15) 0.35194(14) 0.47359(13) 0.0134(5) Uani 1 1 d .
C20 C 0.84943(15) 0.32176(14) 0.48183(13) 0.0151(5) Uani 1 1 d .
C21 C 0.92223(16) 0.37495(15) 0.51447(14) 0.0178(5) Uani 1 1 d .
H21 H 0.9785 0.3569 0.5188 0.021 Uiso 1 1 calc R
C22 C 0.91400(16) 0.45426(15) 0.54085(14) 0.0182(5) Uani 1 1 d .
H22 H 0.9643 0.4899 0.5626 0.022 Uiso 1 1 calc R
C23 C 0.83259(16) 0.48102(15) 0.53533(14) 0.0180(5) Uani 1 1 d .
H23 H 0.8282 0.5345 0.5551 0.022 Uiso 1 1 calc R
C24 C 0.75692(16) 0.43151(14) 0.50156(13) 0.0149(5) Uani 1 1 d .
C25 C 0.86078(16) 0.23415(15) 0.45974(16) 0.0208(5) Uani 1 1 d .
H25A H 0.9208 0.2272 0.4632 0.031 Uiso 1 1 calc R
H25B H 0.8170 0.2229 0.4057 0.031 Uiso 1 1 calc R
H25C H 0.8519 0.1951 0.4959 0.031 Uiso 1 1 calc R
C26 C 0.66910(16) 0.46114(15) 0.49597(15) 0.0188(5) Uani 1 1 d .
H26A H 0.6775 0.5130 0.5259 0.028 Uiso 1 1 calc R
H26B H 0.6436 0.4186 0.5177 0.028 Uiso 1 1 calc R
H26C H 0.6287 0.4712 0.4407 0.028 Uiso 1 1 calc R
C27 C 0.60074(15) 0.21733(14) 0.29670(14) 0.0134(5) Uani 1 1 d .
H27 H 0.5704 0.1668 0.2748 0.016 Uiso 1 1 calc R
C28 C 0.63648(15) 0.25619(14) 0.24140(13) 0.0141(5) Uani 1 1 d .
C29 C 0.68887(16) 0.33644(14) 0.27475(14) 0.0173(5) Uani 1 1 d .
H29A H 0.6520 0.3757 0.2877 0.026 Uiso 1 1 calc R
H29B H 0.7056 0.3615 0.2355 0.026 Uiso 1 1 calc R
H29C H 0.7426 0.3235 0.3224 0.026 Uiso 1 1 calc R
C30 C 0.55440(16) 0.28148(15) 0.16517(14) 0.0180(5) Uani 1 1 d .
H30A H 0.5163 0.2326 0.1434 0.027 Uiso 1 1 calc R
H30B H 0.5742 0.3029 0.1265 0.027 Uiso 1 1 calc R
H30C H 0.5209 0.3248 0.1775 0.027 Uiso 1 1 calc R
C31 C 0.69040(15) 0.19228(14) 0.21835(13) 0.0147(5) Uani 1 1 d .
C32 C 0.78021(16) 0.20422(16) 0.23619(15) 0.0193(5) Uani 1 1 d .
H32 H 0.8101 0.2518 0.2657 0.023 Uiso 1 1 calc R
C33 C 0.82642(17) 0.14794(17) 0.21163(16) 0.0249(6) Uani 1 1 d .
H33 H 0.8875 0.1573 0.2248 0.030 Uiso 1 1 calc R
C34 C 0.78445(18) 0.07829(17) 0.16813(15) 0.0246(6) Uani 1 1 d .
H34 H 0.8161 0.0399 0.1511 0.029 Uiso 1 1 calc R
C35 C 0.69517(18) 0.06544(16) 0.14974(15) 0.0222(5) Uani 1 1 d .
H35 H 0.6654 0.0181 0.1195 0.027 Uiso 1 1 calc R
C36 C 0.64939(16) 0.12092(15) 0.17507(14) 0.0174(5) Uani 1 1 d .
H36 H 0.5888 0.1104 0.1628 0.021 Uiso 1 1 calc R
C37 C 0.39845(17) 0.46162(15) 0.33870(15) 0.0214(5) Uani 1 1 d .
C38 C 0.35596(16) 0.12031(15) 0.22065(14) 0.0184(5) Uani 1 1 d .
C1S C 0.3094(2) -0.23493(18) -0.00106(18) 0.0334(7) Uani 1 1 d .
H1S1 H 0.3095 -0.1850 -0.0320 0.040 Uiso 1 1 calc R
H1S2 H 0.3716 -0.2542 0.0276 0.040 Uiso 1 1 calc R
Cl1 Cl 0.26732(5) -0.20773(5) 0.06759(5) 0.03904(18) Uani 1 1 d .
Cl2 Cl 0.24578(6) -0.31416(5) -0.06561(4) 0.0433(2) Uani 1 1 d .
C2S C 0.5411(2) 0.4573(2) 0.8705(2) 0.0459(9) Uani 1 1 d .
H2S1 H 0.5771 0.5082 0.8917 0.055 Uiso 1 1 calc R
H2S2 H 0.4876 0.4730 0.8227 0.055 Uiso 1 1 calc R
Cl3 Cl 0.60369(6) 0.38394(5) 0.84533(5) 0.0450(2) Uani 1 1 d .
Cl4 Cl 0.50929(9) 0.41681(9) 0.94023(9) 0.0948(5) Uani 1 1 d .

loop_
_atom_site_aniso_label
_atom_site_aniso_U_11
_atom_site_aniso_U_22
_atom_site_aniso_U_33
_atom_site_aniso_U_23
_atom_site_aniso_U_13
_atom_site_aniso_U_12
Mo1 0.00902(10) 0.01017(9) 0.00974(9) -0.00021(7) 0.00284(7) -0.00068(7)
S1 0.0123(3) 0.0132(3) 0.0153(3) 0.0015(2) 0.0042(2) 0.0022(2)
F1 0.0262(9) 0.0252(8) 0.0468(10) -0.0044(7) 0.0245(8) -0.0013(7)
N1 0.0162(10) 0.0120(9) 0.0103(9) -0.0004(7) 0.0050(8) -0.0001(8)
O1 0.0138(8) 0.0142(8) 0.0149(8) 0.0020(6) 0.0046(7) 0.0024(6)
C1 0.0096(11) 0.0131(11) 0.0120(11) 0.0003(8) 0.0053(9) -0.0012(8)
S2 0.0115(3) 0.0168(3) 0.0135(3) 0.0001(2) 0.0040(2) -0.0030(2)
O2 0.0164(9) 0.0179(9) 0.0259(10) 0.0042(7) 0.0075(8) -0.0006(7)
F2 0.0315(10) 0.0415(10) 0.0365(10) -0.0215(8) 0.0153(8) -0.0022(8)
N2 0.0123(10) 0.0135(9) 0.0109(9) 0.0005(7) 0.0033(8) 0.0004(7)
C2 0.0217(13) 0.0137(11) 0.0149(12) 0.0047(9) 0.0062(10) 0.0056(10)
O3 0.0170(9) 0.0238(9) 0.0132(9) 0.0012(7) 0.0018(7) 0.0026(7)
F3 0.0384(10) 0.0253(9) 0.0535(11) 0.0143(8) 0.0240(9) 0.0199(7)
N3 0.0135(10) 0.0096(9) 0.0148(10) -0.0004(7) 0.0052(8) -0.0018(7)
C3 0.0190(12) 0.0138(11) 0.0134(12) 0.0029(9) 0.0041(10) 0.0018(9)
F4 0.0195(8) 0.0457(10) 0.0151(8) 0.0010(7) 0.0070(7) -0.0053(7)
N4 0.0119(10) 0.0128(9) 0.0112(9) 0.0015(7) 0.0037(8) 0.0017(7)
O4 0.0115(8) 0.0162(8) 0.0123(8) 0.0001(6) 0.0030(7) -0.0023(6)
C4 0.0165(12) 0.0100(11) 0.0104(11) 0.0003(8) 0.0030(10) 0.0015(9)
F5 0.0168(8) 0.0291(8) 0.0184(8) -0.0009(6) -0.0006(6) -0.0066(6)
O5 0.0150(9) 0.0208(9) 0.0233(9) -0.0024(7) 0.0067(7) 0.0015(7)
C5 0.0155(12) 0.0097(10) 0.0127(11) 0.0015(8) 0.0050(10) 0.0020(9)
F6 0.0535(12) 0.0281(9) 0.0250(9) -0.0062(7) -0.0021(8) 0.0247(8)
O6 0.0190(9) 0.0314(10) 0.0248(10) 0.0090(8) 0.0076(8) -0.0072(8)
C6 0.0164(12) 0.0160(11) 0.0131(11) 0.0009(9) 0.0070(10) 0.0044(9)
C7 0.0166(12) 0.0112(11) 0.0145(12) 0.0005(9) 0.0033(10) 0.0040(9)
C8 0.0131(12) 0.0114(11) 0.0199(12) 0.0001(9) 0.0048(10) -0.0019(9)
C9 0.0171(12) 0.0111(11) 0.0171(12) 0.0006(9) 0.0087(10) 0.0024(9)
C10 0.0147(12) 0.0222(13) 0.0176(12) -0.0008(10) 0.0061(10) -0.0011(10)
C11 0.0215(13) 0.0197(13) 0.0159(13) -0.0043(10) 0.0027(11) 0.0009(10)
C12 0.0231(14) 0.0183(12) 0.0261(14) -0.0014(10) 0.0147(12) -0.0026(10)
C13 0.0146(12) 0.0121(11) 0.0105(11) -0.0033(8) 0.0023(9) -0.0021(9)
C14 0.0137(11) 0.0100(10) 0.0125(11) -0.0012(8) 0.0043(9) -0.0036(9)
C15 0.0192(12) 0.0162(11) 0.0141(11) -0.0014(9) 0.0058(10) -0.0028(10)
C16 0.0233(14) 0.0254(13) 0.0189(13) -0.0057(10) 0.0120(11) -0.0028(11)
C17 0.0175(13) 0.0219(13) 0.0239(14) -0.0039(10) 0.0114(11) -0.0005(10)
C18 0.0132(12) 0.0165(12) 0.0178(12) -0.0011(9) 0.0057(10) -0.0011(9)
C19 0.0117(11) 0.0146(11) 0.0112(11) 0.0002(8) 0.0024(9) -0.0050(9)
C20 0.0148(12) 0.0181(12) 0.0096(11) 0.0013(9) 0.0025(10) 0.0005(9)
C21 0.0122(12) 0.0243(13) 0.0146(12) 0.0023(10) 0.0035(10) -0.0023(10)
C22 0.0160(12) 0.0197(12) 0.0144(12) 0.0020(9) 0.0021(10) -0.0073(10)
C23 0.0229(13) 0.0138(11) 0.0136(12) -0.0016(9) 0.0044(10) -0.0060(10)
C24 0.0169(12) 0.0143(11) 0.0117(11) 0.0016(9) 0.0043(10) -0.0020(9)
C25 0.0163(12) 0.0192(12) 0.0259(14) -0.0020(10) 0.0081(11) 0.0007(10)
C26 0.0208(13) 0.0160(12) 0.0197(13) -0.0041(9) 0.0089(11) -0.0030(10)
C27 0.0122(11) 0.0112(11) 0.0158(12) 0.0004(8) 0.0050(10) 0.0009(8)
C28 0.0144(11) 0.0148(11) 0.0141(11) 0.0001(9) 0.0072(10) -0.0013(9)
C29 0.0181(12) 0.0173(12) 0.0178(12) -0.0003(9) 0.0090(11) -0.0036(10)
C30 0.0174(13) 0.0203(12) 0.0169(12) 0.0031(9) 0.0081(11) 0.0039(10)
C31 0.0150(12) 0.0188(12) 0.0096(11) 0.0027(9) 0.0047(10) 0.0019(9)
C32 0.0180(13) 0.0213(13) 0.0192(13) 0.0007(10) 0.0085(11) -0.0006(10)
C33 0.0168(13) 0.0334(15) 0.0265(15) 0.0049(12) 0.0112(12) 0.0049(11)
C34 0.0300(15) 0.0291(15) 0.0202(13) 0.0042(11) 0.0160(12) 0.0128(12)
C35 0.0295(15) 0.0213(13) 0.0156(13) 0.0003(10) 0.0094(12) 0.0028(11)
C36 0.0155(12) 0.0228(13) 0.0126(12) 0.0022(9) 0.0047(10) 0.0017(10)
C37 0.0211(14) 0.0191(13) 0.0243(14) -0.0003(10) 0.0100(12) 0.0026(10)
C38 0.0169(12) 0.0171(12) 0.0161(12) -0.0011(9) 0.0023(10) 0.0012(10)
C1S 0.0340(17) 0.0261(14) 0.0328(16) 0.0011(12) 0.0075(14) -0.0070(13)
Cl1 0.0269(4) 0.0397(4) 0.0440(5) -0.0054(3) 0.0088(3) 0.0002(3)
Cl2 0.0613(5) 0.0330(4) 0.0265(4) -0.0001(3) 0.0100(4) -0.0195(4)
C2S 0.058(2) 0.0354(18) 0.043(2) 0.0049(15) 0.0210(18) -0.0104(16)
Cl3 0.0622(6) 0.0346(4) 0.0283(4) -0.0007(3) 0.0098(4) -0.0037(4)
Cl4 0.0831(9) 0.1186(10) 0.1142(11) 0.0660(9) 0.0723(8) 0.0384(8)

loop_
_atom_type_symbol
_atom_type_description
_atom_type_scat_dispersion_real
_atom_type_scat_dispersion_imag
_atom_type_scat_source
C C 0.0033 0.0016 'International Tables Vol C Tables 4.2.6.8 and 6.1.1.4'
H H 0.0000 0.0000 'International Tables Vol C Tables 4.2.6.8 and 6.1.1.4'
N N 0.0061 0.0033 'International Tables Vol C Tables 4.2.6.8 and 6.1.1.4'
O O 0.0106 0.0060 'International Tables Vol C Tables 4.2.6.8 and 6.1.1.4'
F F 0.0171 0.0103 'International Tables Vol C Tables 4.2.6.8 and 6.1.1.4'
S S 0.1246 0.1234 'International Tables Vol C Tables 4.2.6.8 and 6.1.1.4'
Cl Cl 0.1484 0.1585 'International Tables Vol C Tables 4.2.6.8 and 6.1.1.4'
Mo Mo -1.6832 0.6857 'International Tables Vol C Tables 4.2.6.8 and 6.1.1.4'

loop_
_geom_angle_atom_site_label_1
_geom_angle_atom_site_label_2
_geom_angle_atom_site_label_3
_geom_angle
N4 Mo1 C27 98.04(9)
N4 Mo1 O1 96.49(7)
C27 Mo1 O1 97.80(8)
N4 Mo1 C1 95.42(8)
C27 Mo1 C1 102.58(9)
O1 Mo1 C1 154.66(7)
N4 Mo1 O4 173.03(7)
C27 Mo1 O4 88.81(8)
O1 Mo1 O4 81.24(6)
C1 Mo1 O4 84.26(7)
N4 Mo1 N3 93.36(8)
C27 Mo1 N3 168.42(8)
O1 Mo1 N3 78.87(6)
C1 Mo1 N3 78.17(7)
O4 Mo1 N3 79.74(6)
O3 S1 O2 116.63(11)
O3 S1 O1 114.93(10)
O2 S1 O1 113.13(10)
O3 S1 C37 105.34(11)
O2 S1 C37 104.35(11)
O1 S1 C37 99.96(11)
C1 N1 C2 110.91(19)
C1 N1 C4 129.65(19)
C2 N1 C4 119.44(19)
S1 O1 Mo1 142.17(10)
N1 C1 N2 103.67(18)
N1 C1 Mo1 136.50(16)
N2 C1 Mo1 119.07(15)
O6 S2 O5 117.36(11)
O6 S2 O4 112.59(10)
O5 S2 O4 114.36(10)
O6 S2 C38 104.64(11)
O5 S2 C38 104.00(11)
O4 S2 C38 101.57(10)
C1 N2 C3 111.99(19)
C1 N2 C13 125.38(19)
C3 N2 C13 122.23(19)
C3 C2 N1 107.1(2)
C3 C2 H2 126.5
N1 C2 H2 126.5
C18 N3 C14 118.0(2)
C18 N3 Mo1 120.93(15)
C14 N3 Mo1 120.48(15)
C2 C3 N2 106.4(2)
C2 C3 H3 126.8
N2 C3 H3 126.8
C19 N4 Mo1 177.64(17)
S2 O4 Mo1 149.97(10)
C5 C4 C9 122.9(2)
C5 C4 N1 118.7(2)
C9 C4 N1 117.8(2)
C4 C5 C6 117.2(2)
C4 C5 C10 121.9(2)
C6 C5 C10 120.8(2)
C7 C6 C5 122.2(2)
C7 C6 H6 118.9
C5 C6 H6 118.9
C8 C7 C6 118.4(2)
C8 C7 C11 120.7(2)
C6 C7 C11 120.9(2)
C7 C8 C9 121.9(2)
C7 C8 H8 119.0
C9 C8 H8 119.0
C8 C9 C4 117.3(2)
C8 C9 C12 120.5(2)
C4 C9 C12 122.1(2)
C5 C10 H10A 109.5
C5 C10 H10B 109.5
H10A C10 H10B 109.5
C5 C10 H10C 109.5
H10A C10 H10C 109.5
H10B C10 H10C 109.5
C7 C11 H11A 109.5
C7 C11 H11B 109.5
H11A C11 H11B 109.5
C7 C11 H11C 109.5
H11A C11 H11C 109.5
H11B C11 H11C 109.5
C9 C12 H12A 109.5
C9 C12 H12B 109.5
H12A C12 H12B 109.5
C9 C12 H12C 109.5
H12A C12 H12C 109.5
H12B C12 H12C 109.5
N2 C13 C14 111.27(18)
N2 C13 H13A 109.4
C14 C13 H13A 109.4
N2 C13 H13B 109.4
C14 C13 H13B 109.4
H13A C13 H13B 108.0
N3 C14 C15 122.1(2)
N3 C14 C13 117.32(19)
C15 C14 C13 120.6(2)
C16 C15 C14 119.2(2)
C16 C15 H15 120.4
C14 C15 H15 120.4
C17 C16 C15 118.9(2)
C17 C16 H16 120.5
C15 C16 H16 120.5
C16 C17 C18 119.4(2)
C16 C17 H17 120.3
C18 C17 H17 120.3
N3 C18 C17 122.4(2)
N3 C18 H18 118.8
C17 C18 H18 118.8
N4 C19 C24 119.5(2)
N4 C19 C20 118.7(2)
C24 C19 C20 121.7(2)
C21 C20 C19 117.9(2)
C21 C20 C25 120.5(2)
C19 C20 C25 121.6(2)
C20 C21 C22 121.1(2)
C20 C21 H21 119.5
C22 C21 H21 119.5
C23 C22 C21 120.0(2)
C23 C22 H22 120.0
C21 C22 H22 120.0
C22 C23 C24 121.6(2)
C22 C23 H23 119.2
C24 C23 H23 119.2
C23 C24 C19 117.6(2)
C23 C24 C26 121.2(2)
C19 C24 C26 121.2(2)
C20 C25 H25A 109.5
C20 C25 H25B 109.5
H25A C25 H25B 109.5
C20 C25 H25C 109.5
H25A C25 H25C 109.5
H25B C25 H25C 109.5
C24 C26 H26A 109.5
C24 C26 H26B 109.5
H26A C26 H26B 109.5
C24 C26 H26C 109.5
H26A C26 H26C 109.5
H26B C26 H26C 109.5
C28 C27 Mo1 140.09(17)
C28 C27 H27 110.0
Mo1 C27 H27 110.0
C29 C28 C27 112.51(19)
C29 C28 C31 112.05(19)
C27 C28 C31 111.21(18)
C29 C28 C30 106.31(18)
C27 C28 C30 106.70(18)
C31 C28 C30 107.67(19)
C28 C29 H29A 109.5
C28 C29 H29B 109.5
H29A C29 H29B 109.5
C28 C29 H29C 109.5
H29A C29 H29C 109.5
H29B C29 H29C 109.5
C28 C30 H30A 109.5
C28 C30 H30B 109.5
H30A C30 H30B 109.5
C28 C30 H30C 109.5
H30A C30 H30C 109.5
H30B C30 H30C 109.5
C32 C31 C36 117.2(2)
C32 C31 C28 122.2(2)
C36 C31 C28 120.5(2)
C33 C32 C31 121.3(2)
C33 C32 H32 119.3
C31 C32 H32 119.3
C34 C33 C32 120.6(2)
C34 C33 H33 119.7
C32 C33 H33 119.7
C33 C34 C35 118.9(2)
C33 C34 H34 120.6
C35 C34 H34 120.6
C36 C35 C34 120.5(2)
C36 C35 H35 119.7
C34 C35 H35 119.7
C35 C36 C31 121.5(2)
C35 C36 H36 119.3
C31 C36 H36 119.3
F2 C37 F3 108.4(2)
F2 C37 F1 107.9(2)
F3 C37 F1 108.1(2)
F2 C37 S1 110.85(17)
F3 C37 S1 109.40(18)
F1 C37 S1 112.04(17)
F6 C38 F5 108.5(2)
F6 C38 F4 108.0(2)
F5 C38 F4 107.34(19)
F6 C38 S2 111.53(17)
F5 C38 S2 110.25(17)
F4 C38 S2 111.10(16)
Cl2 C1S Cl1 111.73(16)
Cl2 C1S H1S1 109.3
Cl1 C1S H1S1 109.3
Cl2 C1S H1S2 109.3
Cl1 C1S H1S2 109.3
H1S1 C1S H1S2 107.9
Cl4 C2S Cl3 111.03(18)
Cl4 C2S H2S1 109.4
Cl3 C2S H2S1 109.4
Cl4 C2S H2S2 109.4
Cl3 C2S H2S2 109.4
H2S1 C2S H2S2 108.0

loop_
_geom_bond_atom_site_label_1
_geom_bond_atom_site_label_2
_geom_bond_distance
Mo1 N4 1.7298(19)
Mo1 C27 1.941(2)
Mo1 O1 2.1543(15)
Mo1 C1 2.205(2)
Mo1 O4 2.2085(15)
Mo1 N3 2.4136(19)
S1 O3 1.4314(17)
S1 O2 1.4351(17)
S1 O1 1.4745(16)
S1 C37 1.829(3)
F1 C37 1.330(3)
N1 C1 1.363(3)
N1 C2 1.393(3)
N1 C4 1.453(3)
C1 N2 1.364(3)
S2 O6 1.4282(17)
S2 O5 1.4310(17)
S2 O4 1.4801(16)
S2 C38 1.834(3)
F2 C37 1.326(3)
N2 C3 1.380(3)
N2 C13 1.465(3)
C2 C3 1.346(3)
C2 H2 0.9500
F3 C37 1.326(3)
N3 C18 1.348(3)
N3 C14 1.354(3)
C3 H3 0.9500
F4 C38 1.336(3)
N4 C19 1.398(3)
C4 C5 1.392(3)
C4 C9 1.398(3)
F5 C38 1.332(3)
C5 C6 1.398(3)
C5 C10 1.502(3)
F6 C38 1.320(3)
C6 C7 1.390(3)
C6 H6 0.9500
C7 C8 1.390(3)
C7 C11 1.514(3)
C8 C9 1.397(3)
C8 H8 0.9500
C9 C12 1.501(3)
C10 H10A 0.9800
C10 H10B 0.9800
C10 H10C 0.9800
C11 H11A 0.9800
C11 H11B 0.9800
C11 H11C 0.9800
C12 H12A 0.9800
C12 H12B 0.9800
C12 H12C 0.9800
C13 C14 1.504(3)
C13 H13A 0.9900
C13 H13B 0.9900
C14 C15 1.390(3)
C15 C16 1.384(3)
C15 H15 0.9500
C16 C17 1.376(4)
C16 H16 0.9500
C17 C18 1.388(3)
C17 H17 0.9500
C18 H18 0.9500
C19 C24 1.413(3)
C19 C20 1.414(3)
C20 C21 1.392(3)
C20 C25 1.500(3)
C21 C22 1.393(3)
C21 H21 0.9500
C22 C23 1.383(3)
C22 H22 0.9500
C23 C24 1.392(3)
C23 H23 0.9500
C24 C26 1.498(3)
C25 H25A 0.9800
C25 H25B 0.9800
C25 H25C 0.9800
C26 H26A 0.9800
C26 H26B 0.9800
C26 H26C 0.9800
C27 C28 1.533(3)
C27 H27 0.9500
C28 C29 1.530(3)
C28 C31 1.542(3)
C28 C30 1.552(3)
C29 H29A 0.9800
C29 H29B 0.9800
C29 H29C 0.9800
C30 H30A 0.9800
C30 H30B 0.9800
C30 H30C 0.9800
C31 C32 1.399(3)
C31 C36 1.401(3)
C32 C33 1.387(3)
C32 H32 0.9500
C33 C34 1.384(4)
C33 H33 0.9500
C34 C35 1.391(4)
C34 H34 0.9500
C35 C36 1.382(3)
C35 H35 0.9500
C36 H36 0.9500
C1S Cl2 1.763(3)
C1S Cl1 1.766(3)
C1S H1S1 0.9900
C1S H1S2 0.9900
C2S Cl4 1.736(3)
C2S Cl3 1.765(4)
C2S H2S1 0.9900
C2S H2S2 0.9900

loop_
_geom_torsion_atom_site_label_1
_geom_torsion_atom_site_label_2
_geom_torsion_atom_site_label_3
_geom_torsion_atom_site_label_4
_geom_torsion
O3 S1 O1 Mo1 75.45(18)
O2 S1 O1 Mo1 -61.95(19)
C37 S1 O1 Mo1 -172.35(16)
N4 Mo1 O1 S1 75.61(17)
C27 Mo1 O1 S1 -23.46(18)
C1 Mo1 O1 S1 -166.86(16)
O4 Mo1 O1 S1 -111.04(17)
N3 Mo1 O1 S1 167.78(17)
C2 N1 C1 N2 0.3(2)
C4 N1 C1 N2 179.7(2)
C2 N1 C1 Mo1 -168.98(18)
C4 N1 C1 Mo1 10.4(4)
N4 Mo1 C1 N1 -139.6(2)
C27 Mo1 C1 N1 -40.1(2)
O1 Mo1 C1 N1 102.7(3)
O4 Mo1 C1 N1 47.4(2)
N3 Mo1 C1 N1 128.1(2)
N4 Mo1 C1 N2 52.35(18)
C27 Mo1 C1 N2 151.86(17)
O1 Mo1 C1 N2 -65.4(3)
O4 Mo1 C1 N2 -120.65(17)
N3 Mo1 C1 N2 -39.96(16)
N1 C1 N2 C3 -0.8(2)
Mo1 C1 N2 C3 170.80(15)
N1 C1 N2 C13 -173.68(19)
Mo1 C1 N2 C13 -2.1(3)
C1 N1 C2 C3 0.3(3)
C4 N1 C2 C3 -179.2(2)
N4 Mo1 N3 C18 124.30(17)
C27 Mo1 N3 C18 -45.9(4)
O1 Mo1 N3 C18 28.34(16)
C1 Mo1 N3 C18 -140.86(17)
O4 Mo1 N3 C18 -54.65(16)
N4 Mo1 N3 C14 -46.91(16)
C27 Mo1 N3 C14 142.9(4)
O1 Mo1 N3 C14 -142.87(16)
C1 Mo1 N3 C14 47.92(16)
O4 Mo1 N3 C14 134.14(16)
N1 C2 C3 N2 -0.7(3)
C1 N2 C3 C2 1.0(3)
C13 N2 C3 C2 174.1(2)
C27 Mo1 N4 C19 162(4)
O1 Mo1 N4 C19 63(4)
C1 Mo1 N4 C19 -94(4)
O4 Mo1 N4 C19 -7(5)
N3 Mo1 N4 C19 -16(4)
O6 S2 O4 Mo1 -146.85(19)
O5 S2 O4 Mo1 -9.6(2)
C38 S2 O4 Mo1 101.8(2)
N4 Mo1 O4 S2 77.6(7)
C27 Mo1 O4 S2 -91.9(2)
O1 Mo1 O4 S2 6.15(19)
C1 Mo1 O4 S2 165.3(2)
N3 Mo1 O4 S2 86.3(2)
C1 N1 C4 C5 82.6(3)
C2 N1 C4 C5 -98.0(3)
C1 N1 C4 C9 -106.1(3)
C2 N1 C4 C9 73.3(3)
C9 C4 C5 C6 4.3(3)
N1 C4 C5 C6 175.13(19)
C9 C4 C5 C10 -172.3(2)
N1 C4 C5 C10 -1.5(3)
C4 C5 C6 C7 -1.6(3)
C10 C5 C6 C7 175.1(2)
C5 C6 C7 C8 -1.3(3)
C5 C6 C7 C11 179.8(2)
C6 C7 C8 C9 1.7(3)
C11 C7 C8 C9 -179.4(2)
C7 C8 C9 C4 0.8(3)
C7 C8 C9 C12 -177.0(2)
C5 C4 C9 C8 -3.9(3)
N1 C4 C9 C8 -174.8(2)
C5 C4 C9 C12 173.8(2)
N1 C4 C9 C12 2.9(3)
C1 N2 C13 C14 63.7(3)
C3 N2 C13 C14 -108.5(2)
C18 N3 C14 C15 -1.8(3)
Mo1 N3 C14 C15 169.63(16)
C18 N3 C14 C13 178.53(19)
Mo1 N3 C14 C13 -10.0(2)
N2 C13 C14 N3 -51.3(3)
N2 C13 C14 C15 129.0(2)
N3 C14 C15 C16 0.5(3)
C13 C14 C15 C16 -179.9(2)
C14 C15 C16 C17 1.2(4)
C15 C16 C17 C18 -1.5(4)
C14 N3 C18 C17 1.6(3)
Mo1 N3 C18 C17 -169.85(17)
C16 C17 C18 N3 0.1(4)
Mo1 N4 C19 C24 -37(4)
Mo1 N4 C19 C20 141(4)
N4 C19 C20 C21 177.6(2)
C24 C19 C20 C21 -3.7(3)
N4 C19 C20 C25 -5.1(3)
C24 C19 C20 C25 173.6(2)
C19 C20 C21 C22 2.3(3)
C25 C20 C21 C22 -175.0(2)
C20 C21 C22 C23 0.5(4)
C21 C22 C23 C24 -2.0(4)
C22 C23 C24 C19 0.6(3)
C22 C23 C24 C26 179.9(2)
N4 C19 C24 C23 -179.1(2)
C20 C19 C24 C23 2.3(3)
N4 C19 C24 C26 1.6(3)
C20 C19 C24 C26 -177.0(2)
N4 Mo1 C27 C28 -24.5(3)
O1 Mo1 C27 C28 73.2(3)
C1 Mo1 C27 C28 -122.0(2)
O4 Mo1 C27 C28 154.2(2)
N3 Mo1 C27 C28 145.6(3)
Mo1 C27 C28 C29 1.9(3)
Mo1 C27 C28 C31 128.6(2)
Mo1 C27 C28 C30 -114.3(2)
C29 C28 C31 C32 7.6(3)
C27 C28 C31 C32 -119.3(2)
C30 C28 C31 C32 124.2(2)
C29 C28 C31 C36 -169.5(2)
C27 C28 C31 C36 63.6(3)
C30 C28 C31 C36 -52.9(3)
C36 C31 C32 C33 0.3(3)
C28 C31 C32 C33 -176.9(2)
C31 C32 C33 C34 0.4(4)
C32 C33 C34 C35 -0.3(4)
C33 C34 C35 C36 -0.5(4)
C34 C35 C36 C31 1.3(4)
C32 C31 C36 C35 -1.2(3)
C28 C31 C36 C35 176.1(2)
O3 S1 C37 F2 -179.04(17)
O2 S1 C37 F2 -55.7(2)
O1 S1 C37 F2 61.49(19)
O3 S1 C37 F3 -59.5(2)
O2 S1 C37 F3 63.8(2)
O1 S1 C37 F3 -179.01(17)
O3 S1 C37 F1 60.3(2)
O2 S1 C37 F1 -176.33(17)
O1 S1 C37 F1 -59.2(2)
O6 S2 C38 F6 -56.3(2)
O5 S2 C38 F6 -179.97(18)
O4 S2 C38 F6 61.0(2)
O6 S2 C38 F5 64.33(18)
O5 S2 C38 F5 -59.35(18)
O4 S2 C38 F5 -178.36(15)
O6 S2 C38 F4 -176.79(16)
O5 S2 C38 F4 59.52(18)
O4 S2 C38 F4 -59.49(18)
